data_4034149
loop_
_publ_author_name
'Chandu, Palasetty'
'Ghosh, Krishna Gopal'
'Sureshkumar, Devarajulu'

_publ_section_title
;
 Metal-Free Visible-Light-Promoted Trifluoromethylation of
 Vinylcyclopropanes Using Pyrylium Salt as a Photoredox Catalyst.
;
_journal_issue 13
_journal_name_full 'The Journal of organic chemistry'
_journal_page_first 8771
_journal_page_last 8781
_journal_paper_doi 10.1021/acs.joc.9b01033
_journal_volume 84
_journal_year 2019
_chemical_absolute_configuration ad
_chemical_formula_moiety 'C18 H17 F3 O4 S2'
_chemical_formula_sum 'C18 H17 F3 O4 S2'
_chemical_formula_weight 418.44
_space_group_crystal_system orthorhombic
_space_group_IT_number 33
_space_group_name_Hall 'P 2c -2n'
_space_group_name_H-M_alt 'P n a 21'
_atom_sites_solution_hydrogens geom
_atom_sites_solution_primary iterative
_atom_sites_solution_secondary difmap
_audit_creation_date 2018-07-04
_audit_creation_method
;
Olex2 1.2
(compiled 2018.05.29 svn.r3508 for OlexSys, GUI svn.r5506)
;
_cell_angle_alpha 90.00
_cell_angle_beta 90.00
_cell_angle_gamma 90.00
_cell_formula_units_Z 4
_cell_length_a 10.9214(3)
_cell_length_b 12.1231(4)
_cell_length_c 13.9512(4)
_cell_measurement_reflns_used 12027
_cell_measurement_temperature 100.01(10)
_cell_measurement_theta_max 25.1200
_cell_measurement_theta_min 2.1980
_cell_volume 1847.16(10)
_computing_cell_refinement
;
CrysAlisPro, Agilent Technologies,
Version 1.171.37.33c (release 11-04-2014 CrysAlis171 .NET)
(compiled Apr 11 2014,15:12:41)
;
_computing_data_collection
;
CrysAlisPro, Agilent Technologies,
Version 1.171.37.33c (release 11-04-2014 CrysAlis171 .NET)
(compiled Apr 11 2014,15:12:41)
;
_computing_data_reduction
;
CrysAlisPro, Agilent Technologies,
Version 1.171.37.33c (release 11-04-2014 CrysAlis171 .NET)
(compiled Apr 11 2014,15:12:41)
;
_computing_molecular_graphics 'Olex2 (Dolomanov et al., 2009)'
_computing_publication_material 'Olex2 (Dolomanov et al., 2009)'
_computing_structure_refinement 'ShelXL (Sheldrick, 2015)'
_computing_structure_solution
;
Superflip (Palatinus & Chapuis, 2007;Palatinus & van der Lee, 2008;
Palatinus et al., 2012)
;
_diffrn_ambient_environment N~2~
_diffrn_ambient_temperature 100.01(10)
_diffrn_detector 'CCD plate'
_diffrn_detector_area_resol_mean 7.9580
_diffrn_detector_type Eos
_diffrn_measured_fraction_theta_full 1.000
_diffrn_measured_fraction_theta_max 1.000
_diffrn_measurement_details
;
#__ type_ start__ end____ width___ exp.time_
  1 omega  -57.00  114.00   1.0000    3.2300
omega____ theta____ kappa____ phi______ frames
    -       26.7184   19.0000  150.0000 171

#__ type_ start__ end____ width___ exp.time_
  2 omega   35.00  121.00   1.0000    3.2300
omega____ theta____ kappa____ phi______ frames
    -       26.7184  178.0000    0.0000 86

#__ type_ start__ end____ width___ exp.time_
  3 omega  -20.00   32.00   1.0000    3.2300
omega____ theta____ kappa____ phi______ frames
    -      -23.5000  -99.0000  120.0000 52

#__ type_ start__ end____ width___ exp.time_
  4 omega  -20.00   32.00   1.0000    3.2300
omega____ theta____ kappa____ phi______ frames
    -      -23.5000  -99.0000  -60.0000 52

#__ type_ start__ end____ width___ exp.time_
  5 omega  -61.00   52.00   1.0000    3.2300
omega____ theta____ kappa____ phi______ frames
    -      -23.5000   57.0000   30.0000 113

#__ type_ start__ end____ width___ exp.time_
  6 omega  -49.00   65.00   1.0000    3.2300
omega____ theta____ kappa____ phi______ frames
    -       26.7184  -57.0000  120.0000 114

#__ type_ start__ end____ width___ exp.time_
  7 omega   43.00  119.00   1.0000    3.2300
omega____ theta____ kappa____ phi______ frames
    -       26.7184  169.0000  152.0000 76

#__ type_ start__ end____ width___ exp.time_
  8 omega  -11.00  103.00   1.0000    3.2300
omega____ theta____ kappa____ phi______ frames
    -       26.7184   57.0000  -90.0000 114

#__ type_ start__ end____ width___ exp.time_
  9 omega  -99.00  -13.00   1.0000    3.2300
omega____ theta____ kappa____ phi______ frames
    -      -23.5000  -57.0000  -30.0000 86
;
_diffrn_measurement_device 'four-circle diffractometer'
_diffrn_measurement_device_type 'SuperNova, Dual, Cu at zero, Eos'
_diffrn_measurement_method '\w scans'
_diffrn_orient_matrix_UB_11 -0.0156727000
_diffrn_orient_matrix_UB_12 0.0465965000
_diffrn_orient_matrix_UB_13 0.0281877000
_diffrn_orient_matrix_UB_21 -0.0365468000
_diffrn_orient_matrix_UB_22 -0.0339415000
_diffrn_orient_matrix_UB_23 0.0299594000
_diffrn_orient_matrix_UB_31 0.0513333000
_diffrn_orient_matrix_UB_32 -0.0098800000
_diffrn_orient_matrix_UB_33 0.0299248000
_diffrn_radiation_monochromator mirror
_diffrn_radiation_probe x-ray
_diffrn_radiation_type MoK\a
_diffrn_radiation_wavelength 0.71073
_diffrn_reflns_av_R_equivalents 0.0479
_diffrn_reflns_av_unetI/netI 0.0284
_diffrn_reflns_limit_h_max 12
_diffrn_reflns_limit_h_min -12
_diffrn_reflns_limit_k_max 14
_diffrn_reflns_limit_k_min -14
_diffrn_reflns_limit_l_max 16
_diffrn_reflns_limit_l_min -16
_diffrn_reflns_number 19504
_diffrn_reflns_theta_full 25.02
_diffrn_reflns_theta_max 25.02
_diffrn_reflns_theta_min 2.23
_diffrn_source 'SuperNova (Mo) X-ray Source'
_exptl_absorpt_coefficient_mu 0.339
_exptl_absorpt_correction_T_max 1.00000
_exptl_absorpt_correction_T_min 0.46171
_exptl_absorpt_correction_type multi-scan
_exptl_absorpt_process_details
;
CrysAlisPro, Agilent Technologies,
Version 1.171.37.33c (release 11-04-2014 CrysAlis171 .NET)
(compiled Apr 11 2014,15:12:41)
Empirical absorption correction using spherical harmonics,
 implemented in SCALE3 ABSPACK scaling algorithm.
;
_exptl_crystal_colour 'clear light colourless'
_exptl_crystal_colour_lustre clear
_exptl_crystal_colour_modifier light
_exptl_crystal_colour_primary colourless
_exptl_crystal_density_diffrn 1.505
_exptl_crystal_density_method 'not measured'
_exptl_crystal_description block
_exptl_crystal_F_000 864
_exptl_crystal_size_max 0.56
_exptl_crystal_size_mid 0.48
_exptl_crystal_size_min 0.24
_refine_diff_density_max 0.396
_refine_diff_density_min -0.323
_refine_diff_density_rms 0.061
_refine_ls_abs_structure_details 'Flack H D (1983), Acta Cryst. A39, 876-881'
_refine_ls_abs_structure_Flack 0.07(7)
_refine_ls_extinction_method none
_refine_ls_goodness_of_fit_ref 1.099
_refine_ls_hydrogen_treatment constr
_refine_ls_matrix_type full
_refine_ls_number_parameters 244
_refine_ls_number_reflns 3267
_refine_ls_number_restraints 1
_refine_ls_restrained_S_all 1.099
_refine_ls_R_factor_all 0.0331
_refine_ls_R_factor_gt 0.0326
_refine_ls_shift/su_max 0.001
_refine_ls_shift/su_mean 0.000
_refine_ls_structure_factor_coef Fsqd
_refine_ls_weighting_details 'calc w=1/[\s^2^(Fo^2^)+(0.0598P)^2^+0.4514P] where P=(Fo^2^+2Fc^2^)/3'
_refine_ls_weighting_scheme calc
_refine_ls_wR_factor_gt 0.0913
_refine_ls_wR_factor_ref 0.0918
_reflns_number_gt 3222
_reflns_number_total 3267
_reflns_threshold_expression >2sigma(I)
_cod_data_source_file jo9b01033_si_002.cif
_cod_data_source_block vcpfc_1
_cod_original_cell_volume 1847.16(9)
_cod_database_code 4034149
_chemical_oxdiff_formula 'C H O S F'
_reflns_odcompleteness_completeness 93.25
_reflns_odcompleteness_iscentric 1
_reflns_odcompleteness_theta 25.63
_olex2_refinement_description
;
1. Others
 Fixed Uiso: H14(0.025) H6(0.02) H12(0.028) H8(0.026) H18(0.028) H10(0.034)
 H9(0.033) H5A(0.028) H5B(0.028) H17(0.039) H2A(0.038) H2B(0.038) H4(0.031)
 H15(0.033) H3(0.033) H11(0.035) H16(0.038)
 Fixed X: H14(0.6466) H6(0.5485) H12(0.564) H8(0.3185) H18(0.2988) H10(0.5778)
 H9(0.4109) H5A(0.5309) H5B(0.5426) H17(0.3507) H2A(0.1999) H2B(0.2871)
 H4(0.3136) H15(0.6947) H3(0.4316) H11(0.6542) H16(0.5479)
 Fixed Y: H14(0.8441) H6(0.7791) H12(0.5466) H8(0.6143) H18(0.9009)
 H10(0.3841) H9(0.4841) H5A(0.7864) H5B(0.9082) H17(0.8637) H2A(0.9179)
 H2B(0.9398) H4(0.9104) H15(0.7989) H3(0.8136) H11(0.4163) H16(0.8127)
 Fixed Z: H14(0.0842) H6(0.2321) H12(0.2201) H8(0.4285) H18(0.003) H10(0.4698)
 H9(0.5259) H5A(0.3918) H5B(0.3565) H17(-0.154) H2A(0.5247) H2B(0.6119)
 H4(0.3827) H15(-0.0734) H3(0.5359) H11(0.3187) H16(-0.1923)
;
_olex2_date_sample_data_collection 2018-05-14
_olex2_submission_special_instructions 'No special instructions were received'

loop_
_space_group_symop_id
_space_group_symop_operation_xyz
1 'x, y, z'
2 '-x, -y, z+1/2'
3 '-x+1/2, y+1/2, z+1/2'
4 'x+1/2, -y+1/2, z'

loop_
_atom_site_label
_atom_site_type_symbol
_atom_site_fract_x
_atom_site_fract_y
_atom_site_fract_z
_atom_site_U_iso_or_equiv
_atom_site_adp_type
_atom_site_occupancy
_atom_site_calc_flag
_atom_site_refinement_flags_posn
S1 S 0.36432(5) 0.69229(5) 0.24074(4) 0.01767(15) Uani 1 d .
S2 S 0.43091(6) 0.92100(5) 0.17457(4) 0.02244(16) Uani 1 d .
F3 F 0.17150(18) 0.70609(16) 0.56057(14) 0.0464(5) Uani 1 d .
O2 O 0.37217(16) 0.65659(16) 0.14251(13) 0.0249(4) Uani 1 d .
O1 O 0.24678(16) 0.72084(16) 0.27983(14) 0.0274(4) Uani 1 d .
F2 F 0.28072(18) 0.74401(17) 0.68241(13) 0.0487(5) Uani 1 d .
F1 F 0.1053(2) 0.81964(18) 0.66690(16) 0.0570(6) Uani 1 d .
O4 O 0.5167(2) 1.00616(16) 0.20017(14) 0.0365(5) Uani 1 d .
O3 O 0.30215(19) 0.94272(18) 0.17966(16) 0.0389(5) Uani 1 d .
C13 C 0.4680(2) 0.87677(19) 0.05768(17) 0.0183(5) Uani 1 d .
C14 C 0.5872(2) 0.8469(2) 0.03648(18) 0.0208(5) Uani 1 d .
H14 H 0.6466 0.8441 0.0842 0.025 Uiso 1 calc R
C6 C 0.4689(2) 0.80644(19) 0.25393(16) 0.0171(5) Uani 1 d .
H6 H 0.5485 0.7791 0.2321 0.020 Uiso 1 calc R
C12 C 0.5332(2) 0.5335(2) 0.28122(19) 0.0230(5) Uani 1 d .
H12 H 0.5640 0.5466 0.2201 0.028 Uiso 1 calc R
C8 C 0.3855(2) 0.5743(2) 0.40668(19) 0.0221(5) Uani 1 d .
H8 H 0.3185 0.6143 0.4285 0.026 Uiso 1 calc R
C18 C 0.3789(3) 0.8819(2) -0.0127(2) 0.0235(5) Uani 1 d .
H18 H 0.2988 0.9009 0.0030 0.028 Uiso 1 calc R
C7 C 0.4320(2) 0.59174(19) 0.31499(18) 0.0179(5) Uani 1 d .
C10 C 0.5413(3) 0.4370(2) 0.4308(2) 0.0284(6) Uani 1 d .
H10 H 0.5778 0.3841 0.4698 0.034 Uiso 1 calc R
C9 C 0.4407(3) 0.4968(2) 0.46444(19) 0.0279(6) Uani 1 d .
H9 H 0.4109 0.4841 0.5259 0.033 Uiso 1 calc R
C5 C 0.4886(2) 0.8447(2) 0.35768(18) 0.0237(5) Uani 1 d .
H5A H 0.5309 0.7864 0.3918 0.028 Uiso 1 calc R
H5B H 0.5426 0.9082 0.3565 0.028 Uiso 1 calc R
C17 C 0.4097(3) 0.8588(2) -0.1062(2) 0.0322(7) Uani 1 d .
H17 H 0.3507 0.8637 -0.1540 0.039 Uiso 1 calc R
C2 C 0.2612(3) 0.8845(2) 0.5658(2) 0.0314(6) Uani 1 d .
H2A H 0.1999 0.9179 0.5247 0.038 Uiso 1 calc R
H2B H 0.2871 0.9398 0.6119 0.038 Uiso 1 calc R
C4 C 0.3778(3) 0.8747(2) 0.41347(19) 0.0258(6) Uani 1 d .
H4 H 0.3136 0.9104 0.3827 0.031 Uiso 1 calc R
C15 C 0.6157(3) 0.8212(2) -0.0578(2) 0.0276(6) Uani 1 d .
H15 H 0.6947 0.7989 -0.0734 0.033 Uiso 1 calc R
C3 C 0.3681(2) 0.8519(2) 0.5066(2) 0.0273(6) Uani 1 d .
H3 H 0.4316 0.8136 0.5359 0.033 Uiso 1 calc R
C11 C 0.5868(3) 0.4560(2) 0.3402(2) 0.0293(6) Uani 1 d .
H11 H 0.6542 0.4163 0.3187 0.035 Uiso 1 calc R
C16 C 0.5274(3) 0.8284(2) -0.12906(19) 0.0315(7) Uani 1 d .
H16 H 0.5479 0.8127 -0.1923 0.038 Uiso 1 calc R
C1 C 0.2045(3) 0.7900(3) 0.6186(2) 0.0333(7) Uani 1 d .

loop_
_atom_site_aniso_label
_atom_site_aniso_U_11
_atom_site_aniso_U_22
_atom_site_aniso_U_33
_atom_site_aniso_U_23
_atom_site_aniso_U_13
_atom_site_aniso_U_12
S1 0.0139(3) 0.0226(3) 0.0164(3) 0.0010(2) -0.0036(2) -0.0019(2)
S2 0.0305(3) 0.0208(3) 0.0159(3) 0.0020(2) 0.0060(2) 0.0069(2)
F3 0.0397(10) 0.0571(12) 0.0423(11) -0.0097(9) 0.0106(9) -0.0227(9)
O2 0.0256(10) 0.0299(10) 0.0191(9) -0.0007(8) -0.0075(7) -0.0060(8)
O1 0.0138(9) 0.0364(10) 0.0320(10) 0.0033(8) -0.0020(7) -0.0003(8)
F2 0.0570(11) 0.0567(11) 0.0323(10) 0.0157(9) -0.0036(9) -0.0010(9)
F1 0.0554(12) 0.0610(13) 0.0548(13) 0.0035(12) 0.0312(11) 0.0066(10)
O4 0.0657(14) 0.0222(9) 0.0216(9) -0.0029(8) 0.0058(10) -0.0092(9)
O3 0.0337(11) 0.0487(13) 0.0342(11) 0.0162(10) 0.0144(9) 0.0228(9)
C13 0.0226(13) 0.0170(12) 0.0154(12) 0.0018(10) 0.0021(10) -0.0020(9)
C14 0.0175(12) 0.0203(12) 0.0245(13) -0.0003(10) 0.0012(10) -0.0016(10)
C6 0.0161(11) 0.0212(11) 0.0140(12) 0.0012(9) -0.0016(10) -0.0019(9)
C12 0.0223(13) 0.0267(13) 0.0200(12) -0.0005(10) -0.0002(10) -0.0022(10)
C8 0.0219(13) 0.0256(14) 0.0188(12) 0.0004(10) 0.0012(10) -0.0056(10)
C18 0.0229(13) 0.0241(13) 0.0235(13) 0.0075(11) -0.0044(10) -0.0029(10)
C7 0.0166(12) 0.0179(12) 0.0192(12) 0.0017(10) -0.0050(9) -0.0049(9)
C10 0.0354(15) 0.0204(13) 0.0295(14) 0.0057(12) -0.0140(12) -0.0048(11)
C9 0.0347(16) 0.0301(15) 0.0189(12) 0.0049(11) -0.0032(11) -0.0169(12)
C5 0.0288(14) 0.0236(13) 0.0188(13) 0.0014(10) 0.0005(11) -0.0032(11)
C17 0.0486(19) 0.0258(14) 0.0220(14) 0.0062(11) -0.0118(13) -0.0067(12)
C2 0.0344(16) 0.0342(15) 0.0258(14) 0.0012(12) 0.0028(12) 0.0027(12)
C4 0.0266(13) 0.0241(13) 0.0266(15) 0.0012(11) -0.0009(11) 0.0010(10)
C15 0.0322(15) 0.0179(13) 0.0326(16) 0.0013(11) 0.0141(12) -0.0020(10)
C3 0.0280(15) 0.0302(15) 0.0237(14) -0.0020(12) 0.0007(11) -0.0023(11)
C11 0.0318(15) 0.0256(14) 0.0305(15) -0.0020(12) -0.0061(12) 0.0039(11)
C16 0.0582(19) 0.0206(13) 0.0158(13) 0.0007(10) 0.0067(13) -0.0025(12)
C1 0.0368(17) 0.0405(17) 0.0227(13) 0.0028(12) 0.0051(13) -0.0003(13)

loop_
_atom_type_symbol
_atom_type_description
_atom_type_scat_dispersion_real
_atom_type_scat_dispersion_imag
_atom_type_scat_source
C C 0.0033 0.0016 'International Tables Vol C Tables 4.2.6.8 and 6.1.1.4'
H H 0.0000 0.0000 'International Tables Vol C Tables 4.2.6.8 and 6.1.1.4'
F F 0.0171 0.0103 'International Tables Vol C Tables 4.2.6.8 and 6.1.1.4'
O O 0.0106 0.0060 'International Tables Vol C Tables 4.2.6.8 and 6.1.1.4'
S S 0.1246 0.1234 'International Tables Vol C Tables 4.2.6.8 and 6.1.1.4'

loop_
_geom_angle_atom_site_label_1
_geom_angle_atom_site_label_2
_geom_angle_atom_site_label_3
_geom_angle
O2 S1 C6 106.86(11)
O2 S1 C7 109.07(12)
O1 S1 O2 119.14(11)
O1 S1 C6 109.99(11)
O1 S1 C7 108.56(12)
C7 S1 C6 101.84(11)
O4 S2 C13 107.34(12)
O4 S2 C6 104.34(11)
O3 S2 O4 119.67(13)
O3 S2 C13 109.10(13)
O3 S2 C6 109.44(11)
C13 S2 C6 106.12(11)
C14 C13 S2 119.57(19)
C14 C13 C18 121.5(2)
C18 C13 S2 118.7(2)
C13 C14 C15 118.2(2)
S1 C6 S2 112.24(12)
C5 C6 S1 114.64(17)
C5 C6 S2 111.97(17)
C11 C12 C7 118.7(2)
C9 C8 C7 118.8(3)
C17 C18 C13 119.4(3)
C12 C7 S1 119.0(2)
C8 C7 S1 119.5(2)
C8 C7 C12 121.5(2)
C11 C10 C9 120.3(3)
C8 C9 C10 120.1(3)
C4 C5 C6 117.0(2)
C18 C17 C16 120.2(3)
C3 C2 C1 113.3(2)
C3 C4 C5 121.7(2)
C14 C15 C16 120.6(3)
C4 C3 C2 123.4(3)
C10 C11 C12 120.6(3)
C17 C16 C15 120.0(3)
F3 C1 C2 113.1(2)
F2 C1 F3 104.6(2)
F2 C1 C2 112.8(3)
F1 C1 F3 106.9(3)
F1 C1 F2 106.4(2)
F1 C1 C2 112.4(3)

loop_
_geom_bond_atom_site_label_1
_geom_bond_atom_site_label_2
_geom_bond_distance
S1 O2 1.440(2)
S1 O1 1.4370(19)
S1 C6 1.803(2)
S1 C7 1.762(2)
S2 O4 1.439(2)
S2 O3 1.432(2)
S2 C13 1.764(2)
S2 C6 1.824(2)
F3 C1 1.349(4)
F2 C1 1.340(4)
F1 C1 1.326(4)
C13 C14 1.383(4)
C13 C18 1.384(4)
C14 C15 1.387(4)
C6 C5 1.535(3)
C12 C7 1.394(4)
C12 C11 1.379(4)
C8 C7 1.392(4)
C8 C9 1.377(4)
C18 C17 1.375(4)
C10 C9 1.397(4)
C10 C11 1.377(4)
C5 C4 1.484(4)
C17 C16 1.375(5)
C2 C3 1.485(4)
C2 C1 1.497(4)
C4 C3 1.332(4)
C15 C16 1.388(4)
